data_2011472
loop_
_publ_author_name
'Hu, Zhi Zhi'
'Takami, Shizuka'
'Kimura, Masaru'
'Tachi, Yoshimitsu'
'Naruta, Yoshinori'

_publ_section_title
;
 2,4,5-Triphenyl-4<i>H</i>-imidazol-4-yl hydroperoxide--dichloromethane
 (2/1)
;
_journal_issue 10
_journal_name_full 'Acta Crystallographica Section C'
_journal_page_first e465
_journal_page_last e466
_journal_paper_doi 10.1107/S0108270100011720
_journal_volume 56
_journal_year 2000
_chemical_formula_iupac '2C21 H16 N2 O2, C H2 Cl2'
_chemical_formula_moiety 'C43 H34 Cl2 N4 O4'
_chemical_formula_sum 'C43 H34 Cl2 N4 O4'
_chemical_formula_weight 741.67
_chemical_melting_point 115
_chemical_name_systematic
;
 2,4,5-Triphenyl-4H-imidazol-4-yl-hydroperoxide
 dichloromethane solvate (2:1)
;
_space_group_IT_number 15
_symmetry_cell_setting monoclinic
_symmetry_space_group_name_Hall '-C 2yc'
_symmetry_space_group_name_H-M 'C 1 2/c 1'
_cell_angle_alpha 90
_cell_angle_beta 94.456(2)
_cell_angle_gamma 90
_cell_formula_units_Z 8
_cell_length_a 19.5190(10)
_cell_length_b 14.2690(10)
_cell_length_c 26.068(2)
_cell_measurement_reflns_used 14799
_cell_measurement_temperature 123.2
_cell_measurement_theta_max 68.0
_cell_measurement_theta_min 4.1
_cell_volume 7238.4(8)
_computing_cell_refinement
;
MSC/RAXIS-RAPID Imaging Plate Diffractometer Control Software
;
_computing_data_collection
;
MSC/RAXIS-RAPID Imaging Plate Diffractometer Control Software (Molecular
Structure Corporation, 1996)
;
_computing_data_reduction 'TEXSAN (Molecular Structure Corporation, 1999)'
_computing_publication_material TEXSAN
_computing_structure_refinement TEXSAN
_computing_structure_solution 'SHELXS97 (Sheldrick, 1997)'
_diffrn_ambient_temperature 293
_diffrn_measurement_device 'Rigaku RAXIS-RAPID Imaging Plate'
_diffrn_measurement_method \w
_diffrn_radiation_monochromator graphite
_diffrn_radiation_source 'X-ray tube'
_diffrn_radiation_type CuK\a
_diffrn_radiation_wavelength 1.5418
_diffrn_reflns_av_R_equivalents .078
_diffrn_reflns_limit_h_max 23
_diffrn_reflns_limit_h_min -22
_diffrn_reflns_limit_k_max 17
_diffrn_reflns_limit_k_min -17
_diffrn_reflns_limit_l_max 31
_diffrn_reflns_limit_l_min -31
_diffrn_reflns_number 33961
_diffrn_reflns_theta_max 68.0
_diffrn_reflns_theta_min 4.1
_diffrn_standards_decay_% 0
_exptl_absorpt_coefficient_mu 2.021
_exptl_absorpt_correction_T_max .524
_exptl_absorpt_correction_T_min .460
_exptl_absorpt_correction_type multi-scan
_exptl_absorpt_process_details '(ABSCOR; Higashi, 1995)'
_exptl_crystal_colour colorless
_exptl_crystal_density_diffrn 1.361
_exptl_crystal_description prism
_exptl_crystal_F_000 3088
_exptl_crystal_size_max .34
_exptl_crystal_size_mid .33
_exptl_crystal_size_min .32
_refine_diff_density_max .65
_refine_diff_density_min -.99
_refine_ls_extinction_coef .0048(6)
_refine_ls_extinction_method 'Zachariasen (1967) type 2 Gaussian isotropic'
_refine_ls_goodness_of_fit_ref 1.149
_refine_ls_hydrogen_treatment noref
_refine_ls_matrix_type full
_refine_ls_number_parameters 479
_refine_ls_number_reflns 6464
_refine_ls_R_factor_gt .051
_refine_ls_shift/su_max .0010
_refine_ls_structure_factor_coef Fsqd
_refine_ls_weighting_details 'w = 1/[\s^2^(Fo^2^) + (0.06000(Max(Fo^2^,0) + 2Fc^2^)/3)^2^])'
_refine_ls_weighting_scheme calc
_refine_ls_wR_factor_ref .142
_reflns_number_gt 4887
_reflns_number_total 6464
_reflns_threshold_expression I>2\s(I)
_cod_data_source_file qd0033.cif
_cod_data_source_block I
_cod_depositor_comments
;
The following automatic conversions were performed:

'_refine_ls_weighting_scheme' value 'calc w = 1/[\s^2^(Fo^2^) +
(0.06000(Max(Fo^2^,0) + 2Fc^2^)/3)^2^])' was changed to 'calc'. New
tag '_refine_ls_weighting_details' was created. The value of the new
tag was set to 'w = 1/[\s^2^(Fo^2^) + (0.06000(Max(Fo^2^,0) +
2Fc^2^)/3)^2^])'.

Automatic conversion script
Id: cif_fix_values 3143 2015-03-26 13:38:13Z robertas 
;
_cod_original_cell_volume 7238.5(8)
_cod_original_sg_symbol_H-M 'C 2/c'
_cod_database_code 2011472
_cod_database_fobs_code 2011472

loop_
_symmetry_equiv_pos_as_xyz
x,y,z
-x,y,1/2-z
-x,-y,-z
x,-y,1/2+z
1/2+x,1/2+y,z
1/2-x,1/2+y,1/2-z
1/2-x,1/2-y,-z
1/2+x,1/2-y,1/2+z

loop_
_atom_site_label
_atom_site_fract_x
_atom_site_fract_y
_atom_site_fract_z
_atom_site_U_iso_or_equiv
_atom_site_adp_type
_atom_site_calc_flag
_atom_site_refinement_flags
_atom_site_occupancy
_atom_site_disorder_assembly
_atom_site_disorder_group
_atom_site_type_symbol
Cl1 .40322(4) .17763(5) .01415(3) .0485(2) Uani d . 1.00 . . Cl
Cl2 .51833(5) .29661(9) -.00407(4) .0780(3) Uani d . 1.00 . . Cl
O1 -.05768(8) .86110(10) .32699(5) .0208(4) Uani d . 1.00 . . O
O1' -.10842(8) 1.07360(10) .29438(5) .0204(4) Uani d . 1.00 . . O
O2 -.04542(8) .88100(10) .38227(6) .0243(4) Uani d . 1.00 . . O
O2' -.18213(8) 1.05350(10) .29260(6) .0232(4) Uani d . 1.00 . . O
N1 -.17736(10) .87650(10) .33548(7) .0211(4) Uani d . 1.00 . . N
N1' -.10067(10) 1.05960(10) .38635(7) .0203(4) Uani d . 1.00 . . N
N2 -.17650(10) .74240(10) .38580(7) .0227(5) Uani d . 1.00 . . N
N2' -.16336(10) 1.19590(10) .39420(7) .0217(4) Uani d . 1.00 . . N
C1 -.20460(10) .8330(2) .37215(8) .0205(5) Uani d . 1.00 . . C
C1' -.13980(10) 1.1072(2) .41426(8) .0210(5) Uani d . 1.00 . . C
C2 -.12230(10) .81560(10) .31965(8) .0194(5) Uani d . 1.00 . . C
C2' -.08980(10) 1.11980(10) .34156(8) .0192(5) Uani d . 1.00 . . C
C3 -.12730(10) .73040(10) .35590(8) .0204(5) Uani d . 1.00 . . C
C3' -.13540(10) 1.20450(10) .35116(8) .0191(5) Uani d . 1.00 . . C
C4 -.25930(10) .8701(2) .40186(8) .0222(5) Uani d . 1.00 . . C
C4' -.15970(10) 1.0783(2) .46517(8) .0235(5) Uani d . 1.00 . . C
C5 -.29180(10) .9548(2) .38770(9) .0262(6) Uani d . 1.00 . . C
C5' -.1264(2) 1.0034(2) .49082(10) .0402(7) Uani d . 1.00 . . C
C6 -.34220(10) .9897(2) .41671(9) .0300(6) Uani d . 1.00 . . C
C6' -.1448(2) .9783(2) .53940(10) .0485(9) Uani d . 1.00 . . C
C7 -.36050(10) .9423(2) .45990(10) .0335(7) Uani d . 1.00 . . C
C7' -.1960(2) 1.0264(2) .56199(10) .0415(7) Uani d . 1.00 . . C
C8 -.32830(10) .8582(2) .47438(10) .0364(7) Uani d . 1.00 . . C
C8' -.22950(10) 1.1001(2) .53637(10) .0362(7) Uani d . 1.00 . . C
C9 -.27800(10) .8221(2) .44524(9) .0295(6) Uani d . 1.00 . . C
C9' -.21140(10) 1.1264(2) .48804(9) .0284(6) Uani d . 1.00 . . C
C10 -.13230(10) .7922(2) .26245(8) .0191(5) Uani d . 1.00 . . C
C10' -.01350(10) 1.1402(2) .34167(8) .0214(5) Uani d . 1.00 . . C
C11 -.09970(10) .8456(2) .22715(9) .0264(6) Uani d . 1.00 . . C
C12' .02990(10) 1.0750(2) .32130(8) .0250(5) Uani d . 1.00 . . C
C12 -.10890(10) .8247(2) .17486(9) .0308(6) Uani d . 1.00 . . C
C12' .10020(10) 1.0908(2) .32342(9) .0266(6) Uani d . 1.00 . . C
C13 -.15160(10) .7515(2) .15802(9) .0273(6) Uani d . 1.00 . . C
C13' .12770(10) 1.1717(2) .34617(9) .0288(6) Uani d . 1.00 . . C
C14 -.18500(10) .6991(2) .19318(9) .0270(6) Uani d . 1.00 . . C
C14' .08460(10) 1.2362(2) .36662(10) .0293(6) Uani d . 1.00 . . C
C15 -.17510(10) .7193(2) .24562(9) .0247(6) Uani d . 1.00 . . C
C15' .01420(10) 1.2218(2) .36444(9) .0267(6) Uani d . 1.00 . . C
C16 -.08400(10) .6478(2) .35662(8) .0216(5) Uani d . 1.00 . . C
C16' -.14540(10) 1.2858(2) .31740(8) .0197(5) Uani d . 1.00 . . C
C17 -.03090(10) .6397(2) .32381(9) .0260(6) Uani d . 1.00 . . C
C17' -.11150(10) 1.2946(2) .27269(9) .0264(6) Uani d . 1.00 . . C
C18 .00840(10) .5586(2) .32408(10) .0306(6) Uani d . 1.00 . . C
C18' -.1210(2) 1.3742(2) .24224(9) .0328(6) Uani d . 1.00 . . C
C19 -.00450(10) .4860(2) .35720(10) .0328(6) Uani d . 1.00 . . C
C19' -.16510(10) 1.4444(2) .25566(9) .0329(6) Uani d . 1.00 . . C
C20 -.05620(10) .4941(2) .39064(10) .0317(6) Uani d . 1.00 . . C
C20' -.20010(10) 1.4358(2) .29952(9) .0299(6) Uani d . 1.00 . . C
C21 -.09600(10) .5742(2) .39048(9) .0277(6) Uani d . 1.00 . . C
C21' -.19060(10) 1.3574(2) .33045(8) .0253(6) Uani d . 1.00 . . C
C22 .45810(10) .2665(2) .03932(10) .0352(7) Uani d . 1.00 . . C
H5 -.2822 .9848 .3558 .0480 Uiso calc . 1.00 . . H
H5' -.0843 .9747 .4784 .0480 Uiso calc . 1.00 . . H
H6 -.3665 1.0452 .4060 .0480 Uiso calc . 1.00 . . H
H6' -.1222 .9279 .5565 .0480 Uiso calc . 1.00 . . H
H7 -.3999 .9652 .4803 .0480 Uiso calc . 1.00 . . H
H7' -.2101 1.0080 .5970 .0480 Uiso calc . 1.00 . . H
H8 -.3433 .8216 .5056 .0480 Uiso calc . 1.00 . . H
H8' -.2655 1.1397 .5525 .0480 Uiso calc . 1.00 . . H
H9 -.2569 .7626 .4556 .0480 Uiso calc . 1.00 . . H
H9' -.2379 1.1768 .4673 .0480 Uiso calc . 1.00 . . H
H11 -.0695 .8965 .2363 .0480 Uiso calc . 1.00 . . H
H11' .0119 1.0182 .3059 .0480 Uiso calc . 1.00 . . H
H12 -.0856 .8595 .1519 .0480 Uiso calc . 1.00 . . H
H12' .1298 1.0438 .3091 .0480 Uiso calc . 1.00 . . H
H13 -.1647 .7395 .1211 .0480 Uiso calc . 1.00 . . H
H13' .1779 1.1825 .3447 .0480 Uiso calc . 1.00 . . H
H14 -.2155 .6487 .1819 .0480 Uiso calc . 1.00 . . H
H14' .1065 1.2905 .3839 .0480 Uiso calc . 1.00 . . H
H15 -.2028 .6834 .2668 .0480 Uiso calc . 1.00 . . H
H15' -.0195 1.2696 .3773 .0480 Uiso calc . 1.00 . . H
H17 -.0198 .6893 .2987 .0480 Uiso calc . 1.00 . . H
H17' -.0787 1.2451 .2626 .0480 Uiso calc . 1.00 . . H
H18 .0436 .5526 .2991 .0480 Uiso calc . 1.00 . . H
H18' -.0981 1.3766 .2122 .0480 Uiso calc . 1.00 . . H
H19 .0245 .4289 .3582 .0480 Uiso calc . 1.00 . . H
H19' -.1709 1.4991 .2361 .0480 Uiso calc . 1.00 . . H
H20 -.0575 .4477 .4185 .0480 Uiso calc . 1.00 . . H
H20' -.2299 1.4826 .3111 .0480 Uiso calc . 1.00 . . H
H21 -.1363 .5815 .4154 .0480 Uiso calc . 1.00 . . H
H21' -.2153 1.3544 .3618 .0480 Uiso calc . 1.00 . . H
H22 .4796 .2454 .0695 .0480 Uiso calc . 1.00 . . H
H22' .4337 .3267 .0454 .0480 Uiso calc . 1.00 . . H
H2o' -.1840 .9893 .3085 .0480 Uiso calc . 1.00 . . H
H2o -.0660 .9448 .3852 .0480 Uiso calc . 1.00 . . H

loop_
_atom_site_aniso_label
_atom_site_aniso_U_11
_atom_site_aniso_U_22
_atom_site_aniso_U_33
_atom_site_aniso_U_12
_atom_site_aniso_U_13
_atom_site_aniso_U_23
Cl1 .0581(5) .0375(4) .0495(4) -.0204(3) .0015(3) -.0035(3)
Cl2 .0741(6) .1016(8) .0636(5) -.0521(6) .0391(5) -.0310(5)
O1 .0220(8) .0207(8) .0194(7) -.0006(6) .0003(6) -.0027(6)
O1' .0214(7) .0187(8) .0213(7) -.0006(6) .0034(6) -.0029(6)
O2 .0291(8) .0216(8) .0215(7) .0027(7) -.0038(6) -.0031(6)
O2' .0211(8) .0192(8) .0294(8) .0003(6) .0017(6) .0029(6)
N1 .0221(9) .0175(9) .0236(9) .0016(7) .0013(7) -.0008(7)
N1' .0258(9) .0157(9) .0196(8) -.0012(7) .0039(7) -.0001(7)
N2 .0265(9) .0175(9) .0246(9) .0021(8) .0047(7) .0007(7)
N2' .0270(10) .0175(9) .0209(8) .0013(8) .0036(7) -.0004(7)
C1 .0230(10) .0170(10) .0210(10) .0017(8) .0006(8) .0001(8)
C1' .0260(10) .0160(10) .0212(10) .0001(9) .0019(8) -.0025(8)
C2 .0188(10) .0152(10) .0240(10) .0000(8) .0017(8) .0020(8)
C2' .0260(10) .0133(10) .0186(9) -.0004(8) .0023(8) .0004(7)
C3 .0240(10) .0160(10) .0215(9) -.0014(9) .0018(8) .0005(8)
C3' .0220(10) .0151(10) .0196(9) -.0029(8) -.0009(8) -.0020(7)
C4 .0210(10) .0220(10) .0230(10) .0000(9) .0008(8) -.0027(8)
C4' .0300(10) .0220(10) .0188(10) -.0017(10) .0028(9) -.0013(8)
C5 .0280(10) .0230(10) .0280(10) .0017(10) .0018(9) .0000(9)
C5' .063(2) .0330(10) .0270(10) .0170(10) .0150(10) .0070(10)
C6 .0310(10) .0270(10) .0320(10) .0090(10) .0014(10) -.0036(9)
C6' .083(2) .036(2) .0290(10) .020(2) .0160(10) .0130(10)
C7 .0300(10) .0360(10) .0360(10) .0100(10) .0100(10) -.0070(10)
C7' .060(2) .044(2) .0230(10) .0060(10) .0120(10) .0080(10)
C8 .0380(10) .044(2) .0290(10) .0110(10) .0110(10) .0030(10)
C8' .0390(10) .045(2) .0260(10) .0050(10) .0100(10) .0020(10)
C9 .0310(10) .0320(10) .0260(10) .0070(10) .0034(10) .0029(9)
C9' .0320(10) .0320(10) .0220(10) .0060(10) .0032(9) .0019(9)
C10 .0172(10) .0170(10) .0225(10) .0030(8) -.0005(8) -.0011(8)
C10' .0270(10) .0180(10) .0198(9) .0025(9) .0031(8) .0013(8)
C11 .0290(10) .0230(10) .0280(10) -.0062(9) .0032(9) -.0003(9)
C11' .0300(10) .0230(10) .0224(10) .0015(10) .0023(9) -.0040(8)
C12 .0300(10) .0370(10) .0260(10) -.0040(10) .0054(10) .0028(10)
C12' .0250(10) .0300(10) .0250(10) .0043(10) .0048(9) .0015(9)
C13 .0290(10) .0290(10) .0240(10) .0036(10) .0003(9) -.0033(9)
C13' .0260(10) .0280(10) .0320(10) .0004(10) .0018(10) .0067(9)
C14 .0290(10) .0180(10) .0330(10) -.0012(9) -.0014(10) -.0029(9)
C14' .0270(10) .0190(10) .0400(10) -.0021(10) -.0020(10) .0014(9)
C15 .0230(10) .0190(10) .0330(10) -.0014(9) .0031(9) .0015(9)
C15' .0290(10) .0180(10) .0340(10) .0019(9) .0021(10) -.0001(9)
C16 .0260(10) .0150(10) .0234(10) -.0014(9) .0005(9) -.0023(8)
C16' .0210(10) .0160(10) .0225(10) .0002(8) -.0019(8) -.0020(8)
C17 .0270(10) .0200(10) .0310(10) .0022(9) .0034(9) .0009(9)
C17' .0350(10) .0210(10) .0240(10) .0034(10) .0045(9) .0022(8)
C18 .0260(10) .0260(10) .0400(10) .0060(10) .0050(10) -.0043(10)
C18' .052(2) .0230(10) .0240(10) .0010(10) .0090(10) .0046(9)
C19 .0300(10) .0190(10) .0490(10) .0066(10) .0000(10) .0010(10)
C19' .052(2) .0190(10) .0280(10) -.0010(10) -.0010(10) .0048(9)
C20 .0420(10) .0180(10) .0340(10) .0030(10) .0000(10) .0061(9)
C20' .0360(10) .0210(10) .0330(10) .0090(10) .0015(10) .0009(9)
C21 .0330(10) .0210(10) .0290(10) .0030(10) .0052(10) .0037(9)
C21' .0320(10) .0210(10) .0240(10) .0041(10) .0048(9) .0009(8)
C22 .0390(10) .0360(10) .0300(10) -.0130(10) .0030(10) -.0040(10)

loop_
_atom_type_symbol
_atom_type_description
_atom_type_scat_dispersion_real
_atom_type_scat_dispersion_imag
_atom_type_scat_source
C C .018 .009 'International_Tables_Vol_C_Table_4.2.6.8 and 6.1.1.1_1992'
H H .000 .000 International_Tables_Vol_C_Table_6.1.1.2_1992
N N .031 .018 'International_Tables_Vol_C_Table_4.2.6.8 and 6.1.1.1_1992'
O O .049 .032 'International_Tables_Vol_C_Table_4.2.6.8 and 6.1.1.1_1992'
Cl Cl .364 .702 'International_Tables_Vol_C_Table_4.2.6.8 and 6.1.1.1_1992'

loop_
_geom_angle_atom_site_label_1
_geom_angle_atom_site_label_2
_geom_angle_atom_site_label_3
_geom_angle
_geom_angle_publ_flag
O2 O1 C2 107.20(10) yes
O2' O1' C2' 107.70(10) yes
O1 O2 H2o 102.5 yes
O1' O2' H2o' 103.4 yes
C1 N1 C2 106.0(2) no
C1' N1' C2' 105.5(2) no
C1 N2 C3 104.9(2) no
C1' N2' C3' 104.8(2) no
N1 C1 N2 116.5(2) no
N1 C1 C4 125.2(2) no
N2 C1 C4 118.3(2) no
N1' C1' N2' 116.6(2) no
N1' C1' C4' 124.9(2) no
N2' C1' C4' 118.5(2) no
O1 C2 N1 110.8(2) no
O1 C2 C3 112.0(2) no
O1 C2 C10 106.1(2) no
N1 C2 C3 102.2(2) no
N1 C2 C10 111.4(2) no
C3 C2 C10 114.6(2) no
O1' C2' N1' 111.9(2) no
O1' C2' C3' 113.3(2) no
O1' C2' C10' 106.0(2) no
N1' C2' C3' 102.0(2) no
N1' C2' C10' 108.1(2) no
C3' C2' C10' 115.5(2) no
N2 C3 C2 110.4(2) no
N2 C3 C16 124.0(2) no
C2 C3 C16 125.6(2) no
N2' C3' C2' 110.9(2) no
N2' C3' C16' 123.7(2) no
C2' C3' C16' 125.4(2) no
C1 C4 C5 120.4(2) no
C1 C4 C9 119.8(2) no
C5 C4 C9 119.8(2) no
C1' C4' C5' 120.1(2) no
C1' C4' C9' 120.0(2) no
C5' C4' C9' 119.9(2) no
C4 C5 C6 119.6(2) no
C4 C5 H5 119.7 no
C6 C5 H5 120.3 no
C4' C5' C6' 119.4(2) no
C4' C5' H5' 121.7 no
C6' C5' H5' 118.0 no
C5 C6 C7 120.6(2) no
C5 C6 H6 120.0 no
C7 C6 H6 119.3 no
C5' C6' C7' 120.5(3) no
C5' C6' H6' 118.9 no
C7' C6' H6' 120.6 no
C6 C7 C8 120.1(2) no
C6 C7 H7 121.2 no
C8 C7 H7 118.5 no
C6' C7' C8' 120.2(2) no
C6' C7' H7' 120.9 no
C8' C7' H7' 118.9 no
C7 C8 C9 119.7(2) no
C7 C8 H8 120.0 no
C9 C8 H8 120.2 no
C7' C8' C9' 120.0(2) no
C7' C8' H8' 122.6 no
C9' C8' H8' 117.2 no
C4 C9 C8 120.2(2) no
C4 C9 H9 121.5 no
C8 C9 H9 118.3 no
C4' C9' C8' 120.0(2) no
C4' C9' H9' 118.5 no
C8' C9' H9' 121.3 no
C2 C10 C11 119.9(2) no
C2 C10 C15 120.1(2) no
C11 C10 C15 120.0(2) no
C2' C10' C11' 119.9(2) no
C2' C10' C15' 120.5(2) no
C11' C10' C15' 119.5(2) no
C10 C11 C12 120.1(2) no
C10 C11 H11 123.9 no
C12 C11 H11 116.0 no
C10' C11' C12' 120.4(2) no
C10' C11' H11' 120.7 no
C11' C12' H11' 118.9 no
C11 C12 C13 120.0(2) no
C11 C12 H12 119.2 no
C13 C12 H12 120.8 no
C11' C12' C13' 120.0(2) no
C11' C12' H12' 119.0 no
C13' C12' H12' 121.0 no
C12 C13 C14 120.0(2) no
C12 C13 H13 122.8 no
C14 C13 H13 116.7 no
C12' C13' C14' 119.6(2) no
C12' C13' H13' 117.4 no
C14' C13' H13' 122.9 no
C13 C14 C15 120.0(2) no
C13 C14 H14 120.9 no
C15 C14 H14 119.1 no
C13' C14' C15' 121.1(2) no
C13' C14' H14' 116.6 no
C15' C14' H14' 122.2 no
C10 C15 C14 120.0(2) no
C10 C15 H15 125.3 no
C14 C15 H15 114.5 no
C10' C15' C14' 119.4(2) no
C10' C15' H15' 117.3 no
C14' C15' H15' 123.2 no
C3 C16 C17 121.2(2) no
C3 C16 C21 119.3(2) no
C17 C16 C21 119.4(2) no
C3' C16' C17' 121.8(2) no
C3' C16' C21' 119.2(2) no
C17' C16' C21' 119.0(2) no
C16 C17 C18 120.1(2) no
C16 C17 H17 123.4 no
C18 C17 H17 116.5 no
C16' C17' C18' 120.1(2) no
C16' C17' H17' 120.8 no
C18' C17' H17' 119.0 no
C17 C18 C19 120.0(2) no
C17 C18 H18 118.8 no
C19 C18 H18 121.1 no
C17' C18' C19' 120.3(2) no
C17' C18' H18' 117.4 no
C19' C18' H18' 122.2 no
C18 C19 C20 120.4(2) no
C18 C19 H19 120.0 no
C20 C19 H19 119.5 no
C18' C19' C20' 120.1(2) no
C18' C19' H19' 121.2 no
C20' C19' H19' 118.7 no
C19 C20 C21 120.2(2) no
C19 C20 H20 118.0 no
C21 C20 H20 120.8 no
C19' C20' C21' 120.2(2) no
C19' C20' H20' 123.6 no
C21' C20' H20' 116.2 no
C16 C21 C20 119.9(2) no
C16 C21 H21 118.6 no
C20 C21 H21 121.4 no
C16' C21' C20' 120.3(2) no
C16' C21' H21' 121.8 no
C20' C21' H21' 117.9 no
Cl1 C22 Cl2 111.00(10) no
Cl1 C22 H22 108.1 no
Cl1 C22 H22' 113.3 no
Cl2 C22 H22 110.7 no
Cl2 C22 H22' 104.1 no
H22 C22 H22' 109.8 no

loop_
_geom_bond_atom_site_label_1
_geom_bond_atom_site_label_2
_geom_bond_site_symmetry_1
_geom_bond_site_symmetry_2
_geom_bond_distance
_geom_bond_publ_flag
Cl1 C22 . . 1.754(3) no
Cl2 C22 . . 1.747(3) no
O1 O2 . . 1.470(2) yes
O1 C2 . . 1.419(3) yes
O1' O2' . . 1.464(2) yes
O1' C2' . . 1.418(2) yes
O2 H2o . . 1.001 no
O2' H2o' . . 1.007 no
N1 C1 . . 1.288(3) no
N1 C2 . . 1.465(3) no
N1' C1' . . 1.288(3) no
N1' C2' . . 1.477(3) no
N2 C1 . . 1.438(3) no
N2 C3 . . 1.293(3) no
N2' C1' . . 1.432(3) no
N2' C3' . . 1.291(3) no
C1 C4 . . 1.467(3) no
C1' C4' . . 1.470(3) no
C2 C3 . . 1.548(3) no
C2 C10 . . 1.526(3) no
C2' C3' . . 1.534(3) no
C2' C10' . . 1.518(3) no
C3 C16 . . 1.451(3) no
C3' C16' . . 1.459(3) no
C4 C5 . . 1.400(3) no
C4 C9 . . 1.394(3) no
C4' C5' . . 1.394(4) no
C4' C9' . . 1.393(3) no
C5 C6 . . 1.381(3) no
C5 H5 . . .968 no
C5' C6' . . 1.390(4) no
C5' H5' . . .994 no
C6 C7 . . 1.384(4) no
C6 H6 . . .953 no
C6' C7' . . 1.382(4) no
C6' H6' . . .938 no
C7 C8 . . 1.393(4) no
C7 H7 . . 1.020 no
C7' C8' . . 1.383(4) no
C7' H7' . . 1.009 no
C8 C9 . . 1.386(4) no
C8 H8 . . 1.027 no
C8' C9' . . 1.387(3) no
C8' H8' . . 1.018 no
C9 H9 . . .973 no
C9' H9' . . 1.017 no
C10 C11 . . 1.387(3) no
C10 C15 . . 1.385(3) no
C10' C11' . . 1.390(3) no
C10' C15' . . 1.397(3) no
C11 C12 . . 1.393(3) no
C11 H11 . . .953 no
C11' C12' . . 1.388(4) no
C11' H11' . . .959 no
C12 C13 . . 1.386(4) no
C12 H12 . . .925 no
C12' C13' . . 1.387(4) no
C12' H12' . . .979 no
C13 C14 . . 1.385(4) no
C13 H13 . . .991 no
C13' C14' . . 1.380(4) no
C13' H13' . . .996 no
C14 C15 . . 1.396(3) no
C14 H14 . . .964 no
C14' C15' . . 1.387(4) no
C14' H14' . . .978 no
C15 H15 . . .950 no
C15' H15' . . 1.022 no
C16 C17 . . 1.398(3) no
C16 C21 . . 1.404(3) no
C16' C17' . . 1.390(3) no
C16' C21' . . 1.409(3) no
C17 C18 . . 1.388(3) no
C17 H17 . . .998 no
C17' C18' . . 1.390(3) no
C17' H17' . . 1.003 no
C18 C19 . . 1.384(4) no
C18 H18 . . .987 no
C18' C19' . . 1.384(4) no
C18' H18' . . .930 no
C19 C20 . . 1.388(4) no
C19 H19 . . .991 no
C19' C20' . . 1.382(4) no
C19' H19' . . .934 no
C20 C21 . . 1.382(4) no
C20 H20 . . .984 no
C20' C21' . . 1.382(3) no
C20' H20' . . .950 no
C21 H21 . . 1.064 no
C21' H21' . . .981 no
C22 H22 . . .912 no
C22 H22' . . 1.002 no

loop_
_geom_contact_atom_site_label_1
_geom_contact_atom_site_label_2
_geom_contact_distance
_geom_contact_site_symmetry_2
_geom_contact_publ_flag
O1 O1' 3.282(2) . no
O1 C12 3.296(3) 2_555 no
O1' C12' 3.097(3) 2_555 no
O2 N1' 2.773(2) . no
O2 C22 3.035(3) 6_555 no
O2' N1 2.760(2) . no
N1 N1' 3.243(3) . no

loop_
_geom_hbond_atom_site_label_D
_geom_hbond_atom_site_label_H
_geom_hbond_atom_site_label_A
_geom_hbond_distance_DH
_geom_hbond_distance_HA
_geom_hbond_distance_DA
_geom_hbond_angle_DHA
_geom_hbond_publ_flag
O2' H2o' N1 1.00 1.76 2.760(2) 173.60(10) yes
O2 H2o N1' 1.01 1.77 2.773(2) 176.20(10) yes

loop_
_geom_torsion_atom_site_label_1
_geom_torsion_atom_site_label_2
_geom_torsion_atom_site_label_3
_geom_torsion_atom_site_label_4
_geom_torsion
_geom_torsion_publ_flag
O1 C2 N1 C1 -119.0(2) no
O1 C2 C3 N2 119.0(2) no
O1 C2 C3 C16 -61.4(3) no
O1 C2 C10 C11 -26.1(3) no
O1 C2 C10 C15 155.5(2) no
O1' C2' N1' C1' -125.0(2) no
O1' C2' C3' N2' 123.4(2) no
O1' C2' C3' C16' -58.1(3) no
O1' C2' C10' C11' -38.0(2) no
O1' C2' C10' C15' 145.3(2) no
O2 O1 C2 N1 61.3(2) no
O2 O1 C2 C3 -52.1(2) no
O2 O1 C2 C10 -177.70(10) no
O2' O1' C2' N1' 62.9(2) no
O2' O1' C2' C3' -51.7(2) no
O2' O1' C2' C10' -179.50(10) no
N1 C1 N2 C3 1.4(3) no
N1 C1 C4 C5 7.3(3) no
N1 C1 C4 C9 -171.0(2) no
N1 C2 C3 N2 .4(2) no
N1 C2 C3 C16 179.9(2) no
N1 C2 C10 C11 94.5(2) no
N1 C2 C10 C15 -84.0(2) no
N1' C1' N2' C3' -1.5(3) no
N1' C1' C4' C5' 11.9(4) no
N1' C1' C4' C9' -168.7(2) no
N1' C2' C3' N2' 3.0(2) no
N1' C2' C3' C16' -178.5(2) no
N1' C2' C10' C11' 82.2(2) no
N1' C2' C10' C15' -94.6(2) no
N2 C1 N1 C2 -1.1(2) no
N2 C1 C4 C5 -175.3(2) no
N2 C1 C4 C9 6.4(3) no
N2 C3 C2 C10 -120.2(2) no
N2 C3 C16 C17 -179.0(2) no
N2 C3 C16 C21 1.8(3) no
N2' C1' N1' C2' 3.4(2) no
N2' C1' C4' C5' -166.2(2) no
N2' C1' C4' C9' 13.3(3) no
N2' C3' C2' C10' -114.1(2) no
N2' C3' C16' C17' 176.5(2) no
N2' C3' C16' C21' -3.4(3) no
C1 N1 C2 C3 .5(2) no
C1 N1 C2 C10 123.2(2) no
C1 N2 C3 C2 -.9(2) no
C1 N2 C3 C16 179.5(2) no
C1 C4 C5 C6 -178.6(2) no
C1 C4 C5 H5 7.8(3) no
C1 C4 C9 C8 178.1(2) no
C1 C4 C9 H9 -2.8(4) no
C1' N1' C2' C3' -3.6(2) no
C1' N1' C2' C10' 118.7(2) no
C1' N2' C3' C2' -1.2(2) no
C1' N2' C3' C16' -179.7(2) no
C1' C4' C5' C6' 178.5(3) no
C1' C4' C5' H5' 10.0(5) no
C1' C4' C9' C8' -179.0(2) no
C1' C4' C9' H9' 6.1(4) no
C2 O1 O2 H2o -90.2(2) no
C2 N1 C1 C4 176.3(2) no
C2 C3 C16 C17 1.5(3) no
C2 C3 C16 C21 -177.7(2) no
C2 C10 C11 C12 -179.8(2) no
C2 C10 C11 H11 1.9(4) no
C2 C10 C15 C14 179.0(2) no
C2 C10 C15 H15 5.0(4) no
C2' O1' O2' H2o' -90.6(2) no
C2' N1' C1' C4' -174.7(2) no
C2' C3' C16' C17' -1.8(3) no
C2' C3' C16' C21' 178.2(2) no
C2' C10' C11' C12' -176.9(2) no
C2' C10' C11' H11' 2.5(3) no
C2' C10' C15' C14' 176.3(2) no
C2' C10' C15' H15' -6.4(3) no
C3 N2 C1 C4 -176.3(2) no
C3 C2 C10 C11 -150.1(2) no
C3 C2 C10 C15 31.4(3) no
C3 C16 C17 C18 -177.9(2) no
C3 C16 C17 H17 .5(4) no
C3 C16 C21 C20 178.4(2) no
C3 C16 C21 H21 -1.2(3) no
C3' N2' C1' C4' 176.7(2) no
C3' C2' C10' C11' -164.3(2) no
C3' C2' C10' C15' 19.0(3) no
C3' C16' C17' C18' -178.3(2) no
C3' C16' C17' H17' -.7(4) no
C3' C16' C21' C20' 179.0(2) no
C3' C16' C21' H21' .4(3) no
C4 C5 C6 C7 .6(4) no
C4 C5 C6 H6 -176.0(2) no
C4 C9 C8 C7 .5(4) no
C4 C9 C8 H8 177.7(2) no
C4' C5' C6' C7' .7(5) no
C4' C5' C6' H6' -180.0(3) no
C4' C9' C8' C7' .3(4) no
C4' C9' C8' H8' 176.3(2) no
C5 C4 C9 C8 -.2(4) no
C5 C4 C9 H9 178.8(2) no
C5 C6 C7 C8 -.3(4) no
C5 C6 C7 H7 -176.0(2) no
C5' C4' C9' C8' .4(4) no
C5' C4' C9' H9' -174.5(3) no
C5' C6' C7' C8' -.1(5) no
C5' C6' C7' H7' 179.1(3) no
C6 C5 C4 C9 -.3(3) no
C6 C7 C8 C9 -.3(4) no
C6 C7 C8 H8 -177.5(3) no
C6' C5' C4' C9' -.9(4) no
C6' C7' C8' C9' -.4(5) no
C6' C7' C8' H8' -176.3(3) no
C7 C6 C5 H5 174.1(2) no
C7 C8 C9 H9 -178.6(3) no
C7' C6' C5' H5' 169.8(3) no
C7' C8' C9' H9' 175.0(3) no
C8 C7 C6 H6 176.3(3) no
C8' C7' C6' H6' -179.4(3) no
C9 C4 C5 H5 -173.9(2) no
C9 C8 C7 H7 175.5(3) no
C9' C4' C5' H5' -169.5(3) no
C9' C8' C7' H7' -179.6(3) no
C10 C2 C3 C16 59.4(3) no
C10 C11 C12 C13 1.1(4) no
C10 C11 C12 H12 -177.8(2) no
C10 C15 C14 C13 .5(3) no
C10 C15 C14 H14 -179.0(2) no
C10' C2' C3' C16' 64.5(3) no
C10' C11' C12' C13' .3(3) no
C10' C11' C12' H12' 179.6(2) no
C10' C15' C14' C13' .7(4) no
C10' C15' C14' H14' -176.6(2) no
C11 C10 C15 C14 .5(3) no
C11 C10 C15 H15 -173.5(2) no
C11 C12 C13 C14 -.2(4) no
C11 C12 C13 H13 171.4(2) no
C11' C10' C15' C14' -.4(3) no
C11' C10' C15' H15' 176.9(2) no
C11' C12' C13' C14' .0(3) no
C11' C12' C13' H13' -175.7(2) no
C12 C11 C10 C15 -1.3(4) no
C12 C13 C14 C15 -.6(4) no
C12 C13 C14 H14 178.8(2) no
C11' C12' C10' C15' -.1(3) no
C12' C13' C14' C15' -.5(4) no
C12' C13' C14' H14' 176.9(2) no
C13 C12 C11 H11 179.6(2) no
C13 C14 C15 H15 175.1(2) no
C13' C12' C11' H11' -179.1(2) no
C13' C14' C15' H15' -176.4(2) no
C14 C13 C12 H12 178.8(3) no
C14' C13' C12' H12' -179.2(2) no
C15 C10 C11 H11 -179.6(2) no
C15 C14 C13 H13 -172.7(2) no
C15' C10' C11' H11' 179.3(2) no
C15' C14' C13' H13' 175.0(2) no
C16 C17 C18 C19 -.6(4) no
C16 C17 C18 H18 176.2(2) no
C16 C21 C20 C19 -.3(4) no
C16 C21 C20 H20 167.5(2) no
C16' C17' C18' C19' -1.2(4) no
C16' C17' C18' H18' -178.6(2) no
C16' C21' C20' C19' -.2(4) no
C16' C21' C20' H20' -177.8(2) no
C17 C16 C21 C20 -.9(3) no
C17 C16 C21 H21 179.5(2) no
C17 C18 C19 C20 -.6(4) no
C17 C18 C19 H19 -178.1(2) no
C17' C16' C21' C20' -1.0(3) no
C17' C16' C21' H21' -179.5(2) no
C17' C18' C19' C20' .0(4) no
C17' C18' C19' H19' 178.1(3) no
C18 C17 C16 C21 1.3(3) no
C18 C19 C20 C21 1.1(4) no
C18 C19 C20 H20 -167.1(2) no
C18' C17' C16' C21' 1.7(3) no
C18' C19' C20' C21' .7(4) no
C18' C19' C20' H20' 178.1(3) no
C19 C18 C17 H17 -179.1(2) no
C19 C20 C21 H21 179.2(2) no
C19' C18' C17' H17' -178.9(2) no
C19' C20' C21' H21' 178.4(2) no
C20 C19 C18 H18 -177.3(2) no
C20' C19' C18' H18' 177.3(3) no
C21 C16 C17 H17 179.7(2) no
C21 C20 C19 H19 178.6(2) no
C21' C16' C17' H17' 179.3(2) no
C21' C20' C19' H19' -177.4(2) no
H5 C5 C6 H6 -2.5(4) no
H5' C5' C6' H6' -10.9(6) no
H6 C6 C7 H7 .6(4) no
H6' C6' C7' H7' -.2(6) no
H7 C7 C8 H8 -1.7(4) no
H7' C7' C8' H8' 4.5(5) no
H8 C8 C9 H9 -1.4(4) no
H8' C8' C9' H9' -9.0(4) no
H11 C11 C12 H12 .6(4) no
H11' C11' C12' H12' .2(4) no
H12 C12 C13 H13 -9.7(4) no
H12' C12' C13' H13' 5.0(4) no
H13 C13 C14 H14 6.8(4) no
H13' C13' C14' H14' -7.6(4) no
H14 C14 C15 H15 -4.4(4) no
H14' C14' C15' H15' 6.3(4) no
H17 C17 C18 H18 -2.3(4) no
H17' C17' C18' H18' 3.8(4) no
H18 C18 C19 H19 5.2(4) no
H18' C18' C19' H19' -4.7(5) no
H19 C19 C20 H20 10.4(4) no
H19' C19' C20' H20' .0(5) no
H20 C20 C21 H21 -12.9(4) no
H20' C20' C21' H21' .8(4) no
